data_4515999
loop_
_publ_author_name
'Boom, Devin H. A.'
'Ehlers, Andreas W.'
'Nieger, Martin'
'Devillard, Marc'
'Bouhadir, Ghenwa'
'Bourissou, Didier'
'Slootweg, J. Chris'

_publ_section_title
;
 Gold(I) Complexes of the Geminal Phosphinoborane
 <i>t</i>Bu<sub>2</sub>PCH<sub>2</sub>BPh<sub>2</sub>.
;
_journal_issue 4
_journal_name_full 'ACS omega'
_journal_page_first 3945
_journal_page_last 3951
_journal_paper_doi 10.1021/acsomega.8b00143
_journal_volume 3
_journal_year 2018
_chemical_formula_moiety 'C21 H30 Au B Cl P'
_chemical_formula_sum 'C21 H30 Au B Cl P'
_chemical_formula_weight 556.64
_space_group_crystal_system monoclinic
_space_group_IT_number 14
_space_group_name_Hall '-P 2ybc'
_space_group_name_H-M_alt 'P 1 21/c 1'
_atom_sites_solution_hydrogens geom
_atom_sites_solution_primary heavy
_atom_sites_solution_secondary difmap
_audit_creation_method SHELXL-2013
_cell_angle_alpha 90
_cell_angle_beta 91.814(1)
_cell_angle_gamma 90
_cell_formula_units_Z 4
_cell_length_a 17.0948(3)
_cell_length_b 7.0396(1)
_cell_length_c 17.6526(3)
_cell_measurement_reflns_used 5780
_cell_measurement_temperature 173(2)
_cell_measurement_theta_max 27.5
_cell_measurement_theta_min 2.5
_cell_volume 2123.26(6)
_computing_cell_refinement
;
CrysAlisPro, Agilent Technologies,
Version 1.171.37.31 (release 14-01-2014 CrysAlis171 .NET)
(compiled Jan 14 2014,18:38:05)
;
_computing_data_collection
;
CrysAlisPro, Agilent Technologies,
Version 1.171.37.31 (release 14-01-2014 CrysAlis171 .NET)
(compiled Jan 14 2014,18:38:05)
;
_computing_data_reduction
;
CrysAlisPro, Agilent Technologies,
Version 1.171.37.31 (release 14-01-2014 CrysAlis171 .NET)
(compiled Jan 14 2014,18:38:05)
;
_computing_molecular_graphics Shelxtl-Plus
_computing_publication_material publCIF
_computing_structure_refinement 'SHELXL-2013 (Sheldrick, 2013)'
_computing_structure_solution SHELXS-97
_diffrn_ambient_temperature 173(2)
_diffrn_detector_area_resol_mean 16.0107
_diffrn_measured_fraction_theta_full 0.999
_diffrn_measured_fraction_theta_max 0.999
_diffrn_measurement_device_type 'Agilent, SuperNova, Single source at offset, Eos'
_diffrn_measurement_method 'rotation in \w, 1\%'
_diffrn_radiation_type MoK\a
_diffrn_radiation_wavelength 0.71073
_diffrn_reflns_av_R_equivalents 0.0315
_diffrn_reflns_av_unetI/netI 0.0471
_diffrn_reflns_Laue_measured_fraction_full 0.999
_diffrn_reflns_Laue_measured_fraction_max 0.999
_diffrn_reflns_limit_h_max 22
_diffrn_reflns_limit_h_min -21
_diffrn_reflns_limit_k_max 9
_diffrn_reflns_limit_k_min -8
_diffrn_reflns_limit_l_max 11
_diffrn_reflns_limit_l_min -22
_diffrn_reflns_number 9206
_diffrn_reflns_point_group_measured_fraction_full 0.999
_diffrn_reflns_point_group_measured_fraction_max 0.999
_diffrn_reflns_theta_full 25.242
_diffrn_reflns_theta_max 27.484
_diffrn_reflns_theta_min 2.309
_diffrn_source 'SuperNova (Mo) X-ray Source'
_exptl_absorpt_coefficient_mu 7.131
_exptl_absorpt_correction_T_max 1.00000
_exptl_absorpt_correction_T_min 0.23551
_exptl_absorpt_correction_type multi-scan
_exptl_absorpt_process_details
;
CrysAlisPro, Agilent Technologies,
Version 1.171.37.31 (release 14-01-2014 CrysAlis171 .NET)
(compiled Jan 14 2014,18:38:05)
Empirical absorption correction using spherical harmonics,
 implemented in SCALE3 ABSPACK scaling algorithm.
;
_exptl_crystal_colour colourless
_exptl_crystal_density_diffrn 1.741
_exptl_crystal_description blocks
_exptl_crystal_F_000 1088
_exptl_crystal_size_max 0.500
_exptl_crystal_size_mid 0.300
_exptl_crystal_size_min 0.200
_refine_diff_density_max 3.030
_refine_diff_density_min -1.939
_refine_diff_density_rms 0.176
_refine_ls_extinction_coef 0.00186(14)
_refine_ls_extinction_expression Fc^*^=kFc[1+0.001xFc^2^\l^3^/sin(2\q)]^-1/4^
_refine_ls_extinction_method SHELXL
_refine_ls_goodness_of_fit_ref 1.065
_refine_ls_hydrogen_treatment constr
_refine_ls_matrix_type full
_refine_ls_number_parameters 227
_refine_ls_number_reflns 4870
_refine_ls_number_restraints 0
_refine_ls_restrained_S_all 1.065
_refine_ls_R_factor_all 0.0399
_refine_ls_R_factor_gt 0.0347
_refine_ls_shift/su_max 0.000
_refine_ls_shift/su_mean 0.000
_refine_ls_structure_factor_coef Fsqd
_refine_ls_weighting_details
;
 w=1/[\s^2^(Fo^2^)+(0.0397P)^2^]
 where P=(Fo^2^+2Fc^2^)/3
;
_refine_ls_weighting_scheme calc
_refine_ls_wR_factor_gt 0.0788
_refine_ls_wR_factor_ref 0.0824
_reflns_Friedel_coverage 0.000
_reflns_number_gt 4333
_reflns_number_total 4870
_reflns_threshold_expression 'I > 2\s(I)'
_cod_data_source_file ao8b00143_si_002.cif
_cod_data_source_block jcs025_compound_3
_cod_original_sg_symbol_H-M 'P 21/c'
_cod_database_code 4515999
_shelx_space_group_comment
;
The symmetry employed for this shelxl refinement is uniquely defined
by the following loop, which should always be used as a source of
symmetry information in preference to the above space-group names.
They are only intended as comments.
;
_shelx_estimated_absorpt_t_min 0.125
_shelx_estimated_absorpt_t_max 0.330
_shelxl_version_number 2013-2

loop_
_space_group_symop_operation_xyz
'x, y, z'
'-x, y+1/2, -z+1/2'
'-x, -y, -z'
'x, -y-1/2, z-1/2'

loop_
_atom_site_label
_atom_site_type_symbol
_atom_site_fract_x
_atom_site_fract_y
_atom_site_fract_z
_atom_site_U_iso_or_equiv
_atom_site_adp_type
_atom_site_occupancy
_atom_site_site_symmetry_order
_atom_site_calc_flag
_atom_site_refinement_flags_posn
_atom_site_refinement_flags_adp
Cl1 Cl 0.18996(8) 0.17106(16) 0.45801(7) 0.0321(3) Uani 1 1 d . .
Au1 Au 0.18281(2) 0.41143(2) 0.54606(2) 0.02062(8) Uani 1 1 d . .
P1 P 0.16372(7) 0.65092(16) 0.62754(6) 0.0183(2) Uani 1 1 d . .
C1 C 0.2266(2) 0.8576(6) 0.6147(3) 0.0198(9) Uani 1 1 d . .
H1A H 0.2029 0.9343 0.5730 0.024 Uiso 1 1 calc R U
H1B H 0.2243 0.9353 0.6613 0.024 Uiso 1 1 calc R U
B1 B 0.3148(3) 0.8291(7) 0.5973(3) 0.0219(10) Uani 1 1 d . .
C2 C 0.3812(3) 0.9548(6) 0.6338(3) 0.0239(10) Uani 1 1 d . .
C3 C 0.3686(3) 1.0810(6) 0.6937(3) 0.0284(11) Uani 1 1 d . .
H3 H 0.3183 1.0860 0.7149 0.034 Uiso 1 1 calc R U
C4 C 0.4272(3) 1.1988(7) 0.7230(3) 0.0365(12) Uani 1 1 d . .
H4 H 0.4171 1.2824 0.7638 0.044 Uiso 1 1 calc R U
C5 C 0.5004(3) 1.1927(7) 0.6922(3) 0.0394(13) Uani 1 1 d . .
H5 H 0.5409 1.2732 0.7116 0.047 Uiso 1 1 calc R U
C6 C 0.5150(3) 1.0702(7) 0.6331(4) 0.0384(14) Uani 1 1 d . .
H6 H 0.5655 1.0650 0.6124 0.046 Uiso 1 1 calc R U
C7 C 0.4559(3) 0.9555(7) 0.6046(3) 0.0304(11) Uani 1 1 d . .
H7 H 0.4664 0.8737 0.5634 0.036 Uiso 1 1 calc R U
C8 C 0.3374(3) 0.6804(6) 0.5348(3) 0.0225(9) Uani 1 1 d . .
C9 C 0.3047(3) 0.6910(7) 0.4614(3) 0.0289(11) Uani 1 1 d . .
H9 H 0.2683 0.7890 0.4491 0.035 Uiso 1 1 calc R U
C10 C 0.3245(4) 0.5615(7) 0.4064(3) 0.0387(13) Uani 1 1 d . .
H10 H 0.3033 0.5730 0.3562 0.046 Uiso 1 1 calc R U
C11 C 0.3747(4) 0.4166(7) 0.4249(4) 0.0427(15) Uani 1 1 d . .
H11 H 0.3887 0.3273 0.3873 0.051 Uiso 1 1 calc R U
C12 C 0.4053(4) 0.3993(7) 0.4977(3) 0.0395(14) Uani 1 1 d . .
H12 H 0.4379 0.2942 0.5107 0.047 Uiso 1 1 calc R U
C13 C 0.3890(3) 0.5325(7) 0.5514(3) 0.0323(11) Uani 1 1 d . .
H13 H 0.4132 0.5239 0.6005 0.039 Uiso 1 1 calc R U
C14 C 0.1827(3) 0.5746(6) 0.7280(3) 0.0230(10) Uani 1 1 d . .
C15 C 0.2716(3) 0.5593(7) 0.7385(3) 0.0306(11) Uani 1 1 d . .
H15A H 0.2918 0.4707 0.7010 0.046 Uiso 1 1 calc R U
H15B H 0.2848 0.5127 0.7896 0.046 Uiso 1 1 calc R U
H15C H 0.2953 0.6847 0.7315 0.046 Uiso 1 1 calc R U
C16 C 0.1482(3) 0.3757(7) 0.7403(3) 0.0311(11) Uani 1 1 d . .
H16A H 0.0911 0.3810 0.7337 0.047 Uiso 1 1 calc R U
H16B H 0.1620 0.3321 0.7917 0.047 Uiso 1 1 calc R U
H16C H 0.1694 0.2872 0.7034 0.047 Uiso 1 1 calc R U
C17 C 0.1506(3) 0.7122(7) 0.7864(3) 0.0318(11) Uani 1 1 d . .
H17A H 0.0936 0.7217 0.7793 0.048 Uiso 1 1 calc R U
H17B H 0.1741 0.8379 0.7797 0.048 Uiso 1 1 calc R U
H17C H 0.1634 0.6655 0.8376 0.048 Uiso 1 1 calc R U
C18 C 0.0623(2) 0.7427(6) 0.6094(2) 0.0207(9) Uani 1 1 d . .
C19 C 0.0505(3) 0.7563(7) 0.5226(3) 0.0283(10) Uani 1 1 d . .
H19A H 0.0885 0.8460 0.5025 0.042 Uiso 1 1 calc R U
H19B H -0.0027 0.8006 0.5102 0.042 Uiso 1 1 calc R U
H19C H 0.0583 0.6308 0.5000 0.042 Uiso 1 1 calc R U
C20 C 0.0485(3) 0.9422(6) 0.6426(3) 0.0295(11) Uani 1 1 d . .
H20A H 0.0873 1.0307 0.6234 0.044 Uiso 1 1 calc R U
H20B H 0.0535 0.9366 0.6981 0.044 Uiso 1 1 calc R U
H20C H -0.0042 0.9859 0.6276 0.044 Uiso 1 1 calc R U
C21 C 0.0024(3) 0.6024(6) 0.6391(3) 0.0286(11) Uani 1 1 d . .
H21A H 0.0090 0.5916 0.6943 0.043 Uiso 1 1 calc R U
H21B H 0.0102 0.4777 0.6159 0.043 Uiso 1 1 calc R U
H21C H -0.0506 0.6479 0.6262 0.043 Uiso 1 1 calc R U

loop_
_atom_site_aniso_label
_atom_site_aniso_U_11
_atom_site_aniso_U_22
_atom_site_aniso_U_33
_atom_site_aniso_U_23
_atom_site_aniso_U_13
_atom_site_aniso_U_12
Cl1 0.0455(8) 0.0205(6) 0.0303(6) -0.0072(5) 0.0020(5) 0.0024(5)
Au1 0.02111(12) 0.01681(13) 0.02410(11) -0.00191(6) 0.00308(7) 0.00006(6)
P1 0.0161(6) 0.0168(5) 0.0221(5) -0.0015(4) 0.0027(4) -0.0011(4)
C1 0.014(2) 0.0139(19) 0.032(2) 0.0017(18) 0.0060(18) -0.0004(17)
B1 0.019(3) 0.020(3) 0.027(2) 0.004(2) -0.001(2) 0.004(2)
C2 0.023(3) 0.019(2) 0.029(2) 0.0015(19) 0.0005(19) 0.0015(19)
C3 0.022(3) 0.028(3) 0.036(3) 0.0015(19) 0.003(2) -0.0031(19)
C4 0.040(3) 0.031(3) 0.038(3) 0.000(2) -0.006(2) -0.007(2)
C5 0.031(3) 0.031(3) 0.054(3) 0.003(3) -0.013(3) -0.008(2)
C6 0.015(3) 0.044(3) 0.057(4) 0.009(3) 0.001(2) -0.002(2)
C7 0.022(3) 0.031(3) 0.039(3) -0.001(2) 0.006(2) -0.004(2)
C8 0.014(2) 0.021(2) 0.032(2) -0.0004(19) 0.0061(18) -0.0040(17)
C9 0.028(3) 0.028(3) 0.031(2) 0.001(2) 0.008(2) 0.004(2)
C10 0.043(4) 0.045(3) 0.028(3) -0.001(2) 0.004(2) 0.001(3)
C11 0.044(4) 0.038(3) 0.047(3) -0.010(2) 0.019(3) 0.006(2)
C12 0.038(3) 0.031(3) 0.050(3) 0.003(2) 0.014(3) 0.014(2)
C13 0.030(3) 0.033(3) 0.035(3) 0.002(2) 0.005(2) 0.007(2)
C14 0.024(3) 0.022(2) 0.022(2) -0.0007(17) -0.0006(19) -0.0034(18)
C15 0.027(3) 0.030(3) 0.034(3) 0.003(2) -0.005(2) 0.003(2)
C16 0.035(3) 0.029(3) 0.029(3) 0.007(2) 0.003(2) -0.005(2)
C17 0.035(3) 0.037(3) 0.023(2) -0.003(2) 0.003(2) -0.004(2)
C18 0.011(2) 0.025(2) 0.027(2) -0.0037(18) 0.0028(17) 0.0013(17)
C19 0.026(3) 0.031(3) 0.027(2) -0.001(2) -0.0019(19) 0.000(2)
C20 0.025(3) 0.029(3) 0.035(3) -0.007(2) 0.002(2) 0.008(2)
C21 0.017(3) 0.035(3) 0.033(3) 0.002(2) 0.006(2) -0.0047(19)

loop_
_atom_type_symbol
_atom_type_description
_atom_type_scat_dispersion_real
_atom_type_scat_dispersion_imag
_atom_type_scat_source
C C 0.0033 0.0016 'International Tables Vol C Tables 4.2.6.8 and 6.1.1.4'
H H 0.0000 0.0000 'International Tables Vol C Tables 4.2.6.8 and 6.1.1.4'
B B 0.0013 0.0007 'International Tables Vol C Tables 4.2.6.8 and 6.1.1.4'
P P 0.1023 0.0942 'International Tables Vol C Tables 4.2.6.8 and 6.1.1.4'
Cl Cl 0.1484 0.1585 'International Tables Vol C Tables 4.2.6.8 and 6.1.1.4'
Au Au -2.0133 8.8022 'International Tables Vol C Tables 4.2.6.8 and 6.1.1.4'

loop_
_geom_angle_atom_site_label_1
_geom_angle_atom_site_label_2
_geom_angle_atom_site_label_3
_geom_angle
P1 Au1 Cl1 174.35(4)
C1 P1 C18 104.47(19)
C1 P1 C14 105.1(2)
C18 P1 C14 113.1(2)
C1 P1 Au1 114.86(15)
C18 P1 Au1 107.62(14)
C14 P1 Au1 111.54(14)
B1 C1 P1 119.8(3)
B1 C1 H1A 107.4
P1 C1 H1A 107.4
B1 C1 H1B 107.4
P1 C1 H1B 107.4
H1A C1 H1B 106.9
C2 B1 C1 122.6(4)
C2 B1 C8 118.3(4)
C1 B1 C8 118.8(4)
C7 C2 C3 116.1(4)
C7 C2 B1 120.8(4)
C3 C2 B1 122.9(4)
C4 C3 C2 122.2(5)
C4 C3 H3 118.9
C2 C3 H3 118.9
C5 C4 C3 119.1(5)
C5 C4 H4 120.4
C3 C4 H4 120.4
C4 C5 C6 120.3(5)
C4 C5 H5 119.9
C6 C5 H5 119.9
C7 C6 C5 119.6(5)
C7 C6 H6 120.2
C5 C6 H6 120.2
C6 C7 C2 122.6(5)
C6 C7 H7 118.7
C2 C7 H7 118.7
C13 C8 C9 117.9(4)
C13 C8 B1 121.2(4)
C9 C8 B1 120.9(4)
C10 C9 C8 121.2(5)
C10 C9 H9 119.4
C8 C9 H9 119.4
C11 C10 C9 119.4(5)
C11 C10 H10 120.3
C9 C10 H10 120.3
C10 C11 C12 120.4(5)
C10 C11 H11 119.8
C12 C11 H11 119.8
C13 C12 C11 120.4(5)
C13 C12 H12 119.8
C11 C12 H12 119.8
C12 C13 C8 120.6(5)
C12 C13 H13 119.7
C8 C13 H13 119.7
C17 C14 C15 109.9(4)
C17 C14 C16 109.5(4)
C15 C14 C16 107.6(4)
C17 C14 P1 113.7(3)
C15 C14 P1 106.0(3)
C16 C14 P1 109.9(3)
C14 C15 H15A 109.5
C14 C15 H15B 109.5
H15A C15 H15B 109.5
C14 C15 H15C 109.5
H15A C15 H15C 109.5
H15B C15 H15C 109.5
C14 C16 H16A 109.5
C14 C16 H16B 109.5
H16A C16 H16B 109.5
C14 C16 H16C 109.5
H16A C16 H16C 109.5
H16B C16 H16C 109.5
C14 C17 H17A 109.5
C14 C17 H17B 109.5
H17A C17 H17B 109.5
C14 C17 H17C 109.5
H17A C17 H17C 109.5
H17B C17 H17C 109.5
C21 C18 C19 108.3(4)
C21 C18 C20 110.2(4)
C19 C18 C20 107.7(4)
C21 C18 P1 110.3(3)
C19 C18 P1 106.4(3)
C20 C18 P1 113.7(3)
C18 C19 H19A 109.5
C18 C19 H19B 109.5
H19A C19 H19B 109.5
C18 C19 H19C 109.5
H19A C19 H19C 109.5
H19B C19 H19C 109.5
C18 C20 H20A 109.5
C18 C20 H20B 109.5
H20A C20 H20B 109.5
C18 C20 H20C 109.5
H20A C20 H20C 109.5
H20B C20 H20C 109.5
C18 C21 H21A 109.5
C18 C21 H21B 109.5
H21A C21 H21B 109.5
C18 C21 H21C 109.5
H21A C21 H21C 109.5
H21B C21 H21C 109.5

loop_
_geom_bond_atom_site_label_1
_geom_bond_atom_site_label_2
_geom_bond_distance
Cl1 Au1 2.3035(11)
Au1 P1 2.2466(11)
P1 C1 1.827(4)
P1 C18 1.869(4)
P1 C14 1.872(5)
C1 B1 1.562(7)
C1 H1A 0.9900
C1 H1B 0.9900
B1 C2 1.562(7)
B1 C8 1.576(7)
C2 C7 1.391(7)
C2 C3 1.403(7)
C3 C4 1.387(7)
C3 H3 0.9500
C4 C5 1.381(8)
C4 H4 0.9500
C5 C6 1.381(8)
C5 H5 0.9500
C6 C7 1.376(7)
C6 H6 0.9500
C7 H7 0.9500
C8 C13 1.390(6)
C8 C9 1.397(6)
C9 C10 1.381(7)
C9 H9 0.9500
C10 C11 1.367(7)
C10 H10 0.9500
C11 C12 1.377(8)
C11 H11 0.9500
C12 C13 1.369(7)
C12 H12 0.9500
C13 H13 0.9500
C14 C17 1.529(6)
C14 C15 1.530(7)
C14 C16 1.538(6)
C15 H15A 0.9800
C15 H15B 0.9800
C15 H15C 0.9800
C16 H16A 0.9800
C16 H16B 0.9800
C16 H16C 0.9800
C17 H17A 0.9800
C17 H17B 0.9800
C17 H17C 0.9800
C18 C21 1.527(6)
C18 C19 1.542(6)
C18 C20 1.543(6)
C19 H19A 0.9800
C19 H19B 0.9800
C19 H19C 0.9800
C20 H20A 0.9800
C20 H20B 0.9800
C20 H20C 0.9800
C21 H21A 0.9800
C21 H21B 0.9800
C21 H21C 0.9800

loop_
_geom_hbond_atom_site_label_D
_geom_hbond_atom_site_label_H
_geom_hbond_atom_site_label_A
_geom_hbond_distance_DH
_geom_hbond_distance_HA
_geom_hbond_distance_DA
_geom_hbond_angle_DHA
_geom_hbond_site_symmetry_A
C1 H1A Cl1 0.99 2.63 3.578(4) 160.5 1_565
C16 H16B Cl1 0.98 2.96 3.900(5) 161.4 4_566
C19 H19A Cl1 0.98 2.99 3.960(5) 169.8 1_565

loop_
_geom_torsion_atom_site_label_1
_geom_torsion_atom_site_label_2
_geom_torsion_atom_site_label_3
_geom_torsion_atom_site_label_4
_geom_torsion
C18 P1 C1 B1 -158.8(4)
C14 P1 C1 B1 81.8(4)
Au1 P1 C1 B1 -41.2(4)
P1 C1 B1 C2 -139.3(4)
P1 C1 B1 C8 46.4(5)
C1 B1 C2 C7 -165.2(4)
C8 B1 C2 C7 9.1(7)
C1 B1 C2 C3 10.6(7)
C8 B1 C2 C3 -175.1(4)
C7 C2 C3 C4 -0.7(7)
B1 C2 C3 C4 -176.7(4)
C2 C3 C4 C5 0.3(7)
C3 C4 C5 C6 -0.4(8)
C4 C5 C6 C7 0.8(8)
C5 C6 C7 C2 -1.2(8)
C3 C2 C7 C6 1.1(7)
B1 C2 C7 C6 177.2(5)
C2 B1 C8 C13 61.8(6)
C1 B1 C8 C13 -123.7(5)
C2 B1 C8 C9 -119.5(5)
C1 B1 C8 C9 55.0(6)
C13 C8 C9 C10 -1.5(7)
B1 C8 C9 C10 179.8(5)
C8 C9 C10 C11 2.2(8)
C9 C10 C11 C12 0.2(9)
C10 C11 C12 C13 -3.5(9)
C11 C12 C13 C8 4.2(9)
C9 C8 C13 C12 -1.8(7)
B1 C8 C13 C12 177.0(5)
C1 P1 C14 C17 70.1(4)
C18 P1 C14 C17 -43.3(4)
Au1 P1 C14 C17 -164.8(3)
C1 P1 C14 C15 -50.7(3)
C18 P1 C14 C15 -164.1(3)
Au1 P1 C14 C15 74.4(3)
C1 P1 C14 C16 -166.8(3)
C18 P1 C14 C16 79.8(4)
Au1 P1 C14 C16 -41.7(4)
C1 P1 C18 C21 -164.3(3)
C14 P1 C18 C21 -50.5(4)
Au1 P1 C18 C21 73.2(3)
C1 P1 C18 C19 78.5(3)
C14 P1 C18 C19 -167.6(3)
Au1 P1 C18 C19 -44.0(3)
C1 P1 C18 C20 -39.9(4)
C14 P1 C18 C20 73.9(4)
Au1 P1 C18 C20 -162.4(3)
